data_2001177
loop_
_publ_author_name
'Davis, D. S.'
'Stubbs, J. L.'
'Fronczek, F. R.'
'Gandour, R. D.'

_publ_section_title <i>N</i>,<i>N</i>'-(1,2-Ethynylenedi-2,2'-phenylene)bis(4-methylbenzenesulfonamide)
_journal_issue 12
_journal_name_full 'Acta Crystallographica Section C'
_journal_page_first 2148
_journal_page_last 2149
_journal_paper_doi 10.1107/S0108270193004731
_journal_volume 49
_journal_year 1993
_chemical_formula_sum 'C28 H24 N2 O4 S2'
_chemical_formula_weight 516.6
_space_group_IT_number 2
_space_group_name_Hall '-P 1'
_space_group_name_H-M_alt 'P -1'
_symmetry_cell_setting triclinic
_symmetry_space_group_name_Hall '-P 1'
_symmetry_space_group_name_H-M 'P -1'
_atom_type_scat_source IntTabIV
_cell_angle_alpha 81.098(4)
_cell_angle_beta 87.352(5)
_cell_angle_gamma 72.702(5)
_cell_formula_units_Z 1
_cell_length_a 8.1358(6)
_cell_length_b 8.6407(4)
_cell_length_c 9.6854(5)
_cell_measurement_reflns_used 25
_cell_measurement_temperature 297
_cell_measurement_theta_max 30
_cell_measurement_theta_min 26
_cell_volume 642.25(7)
_diffrn_measurement_device 'Enraf-Nonius CAD-4'
_diffrn_measurement_method \w-2\q
_diffrn_radiation_type CuK\a
_diffrn_radiation_wavelength 1.54184
_diffrn_reflns_av_R_equivalents 0.020
_diffrn_reflns_limit_h_max 10
_diffrn_reflns_limit_h_min -9
_diffrn_reflns_limit_k_max 10
_diffrn_reflns_limit_k_min -10
_diffrn_reflns_limit_l_max 12
_diffrn_reflns_limit_l_min -12
_diffrn_reflns_number 4777
_diffrn_reflns_theta_max 75
_diffrn_standards_decay_% 1
_diffrn_standards_interval_time 167
_diffrn_standards_number 3
_exptl_absorpt_coefficient_mu 2.13
_exptl_absorpt_correction_T_max 0.9749
_exptl_absorpt_correction_T_min 0.6763
_exptl_absorpt_correction_type empirical
_exptl_crystal_colour Tan
_exptl_crystal_density_diffrn 1.334
_exptl_crystal_description Plate
_exptl_crystal_size_max 0.42
_exptl_crystal_size_mid 0.37
_exptl_crystal_size_min 0.10
_refine_diff_density_max 0.20
_refine_diff_density_min -0.32
_refine_ls_extinction_coef 2.7E-6(7)
_refine_ls_extinction_method '(I + gI~c~)^-1^ applied to F~c~'
_refine_ls_goodness_of_fit_obs 2.642
_refine_ls_hydrogen_treatment refall
_refine_ls_number_parameters 212
_refine_ls_number_reflns 2350
_refine_ls_R_factor_obs 0.037
_refine_ls_shift/esd_max 0.02
_refine_ls_structure_factor_coef F
_refine_ls_weighting_details 'w = 4F^2^[\s^2^(I) + (0.02F^2^)^2^]^-1^'
_refine_ls_weighting_scheme calc
_refine_ls_wR_factor_obs 0.059
_reflns_number_observed 2350
_reflns_number_total 2625
_reflns_observed_criterion I>3\s(I)
_cod_data_source_file cr1052.cif
_cod_data_source_block cr1052_structure_1_of_1
_cod_depositor_comments
;
The following automatic conversions were performed:

'_refine_ls_weighting_scheme' value 'w = 4F^2^[\s^2^(I) +
(0.02F^2^)^2^]^-1^' was changed to 'calc'. New tag
'_refine_ls_weighting_details' was created. The value of the new tag
was set to 'w = 4F^2^[\s^2^(I) + (0.02F^2^)^2^]^-1^'.

Automatic conversion script
Id: cif_fix_values 3143 2015-03-26 13:38:13Z robertas 
;
_cod_original_cell_volume 642.25(6)
_cod_database_code 2001177

loop_
_space_group_symop_id
_space_group_symop_operation_xyz
1 x,y,z
2 -x,-y,-z

loop_
_atom_site_label
_atom_site_fract_x
_atom_site_fract_y
_atom_site_fract_z
S .08659(4) .33167(5) .71043(4)
O1 .0951(2) .1814(2) .79780(10)
O2 -.07050(10) .4233(2) .63910(10)
N .2298(2) .2928(2) .58680(10)
C1 .4032(2) .1948(2) .6157(2)
C2 .4375(3) .0322(2) .6728(2)
C3 .6049(3) -.0648(3) .6956(2)
C4 .7389(3) -.0026(3) .6582(2)
C5 .7075(2) .1574(2) .5998(2)
C6 .5394(2) .2613(2) .5796(2)
C7 .5100(2) .4299(2) .5229(2)
C8 .1478(2) .4602(2) .8091(2)
C9 .1188(2) .6232(2) .7534(2)
C10 .1650(2) .7267(2) .8282(2)
C11 .2409(2) .6710(2) .9579(2)
C12 .2691(3) .5085(3) 1.0112(2)
C13 .2222(2) .4012(2) .9385(2)
C14 .2897(3) .7873(3) 1.0375(2)
H1N .213(2) .362(2) .527(2)
H2 .355(2) -.010(3) .696(2)
H3 .623(2) -.177(3) .729(2)
H4 .856(3) -.068(3) .680(3)
H5 .790(3) .198(3) .573(2)
H9 .059(2) .671(3) .657(2)
H10 .140(2) .841(3) .794(2)
H12 .316(2) .463(3) 1.104(2)
H13 .239(2) .293(2) .972(2)
H14a .361(3) .846(3) .981(3)
H14b .343(3) .722(3) 1.114(2)
H14c .193(4) .862(4) 1.081(3)

loop_
_geom_angle_atom_site_label_1
_geom_angle_atom_site_label_2
_geom_angle_atom_site_label_3
_geom_angle
_geom_angle_publ_flag
O1 S O2 119.49(8) yes
O1 S N 107.95(7) yes
O1 S C8 108.50(8) yes
O2 S N 104.95(7) yes
O2 S C8 108.42(7) yes
N S C8 106.85(7) yes
S N C1 122.10(10) yes
N C1 C2 120.1(2) yes
N C1 C6 120.10(10) yes
C2 C1 C6 119.80(10) yes
C1 C2 C3 120.4(2) yes
C2 C3 C4 120.5(2) yes
C3 C4 C5 119.9(2) yes
C4 C5 C6 121.3(2) yes
C1 C6 C5 118.10(10) yes
C1 C6 C7 121.70(10) yes
C5 C6 C7 120.2(2) yes
C6 C7 C7' 178.2(2) yes
S C8 C9 118.40(10) yes
S C8 C13 121.30(10) yes
C9 C8 C13 120.4(2) yes
C8 C9 C10 119.7(2) yes
C9 C10 C11 121.3(2) yes
C10 C11 C12 118.2(2) yes
C10 C11 C14 120.1(2) yes
C12 C11 C14 121.7(2) yes
C11 C12 C13 121.8(2) yes
C8 C13 C12 118.7(2) yes
S N H1N 112.0(10) no
C1 N H1N 118.0(10) no
C1 C2 H2 121.0(10) no
C3 C2 H2 119.0(10) no
C2 C3 H3 118.0(10) no
C4 C3 H3 121.0(10) no
C3 C4 H4 120(2) no
C5 C4 H4 119(2) no
C4 C5 H5 121.0(10) no
C6 C5 H5 117.0(10) no
C8 C9 H9 122.0(10) no
C10 C9 H9 119.0(10) no
C9 C10 H10 121.0(10) no
C11 C10 H10 117.0(10) no
C11 C12 H12 122.0(10) no
C13 C12 H12 116.0(10) no
C8 C13 H13 118.0(10) no
C12 C13 H13 123.0(10) no
C11 C14 H14a 112(2) no
C11 C14 H14b 104(2) no
C11 C14 H14c 115(2) no
H14a C14 H14b 114(2) no
H14a C14 H14c 112(3) no
H14b C14 H14C 100(2) no

loop_
_geom_bond_atom_site_label_1
_geom_bond_atom_site_label_2
_geom_bond_distance
_geom_bond_publ_flag
S O1 1.4210(10) yes
S O2 1.4310(10) yes
S N 1.6330(10) yes
S C8 1.759(2) yes
N C1 1.428(2) yes
C1 C2 1.377(2) yes
C1 C6 1.401(2) yes
C2 C3 1.378(3) yes
C3 C4 1.364(3) yes
C4 C5 1.363(3) yes
C5 C6 1.398(2) yes
C6 C7 1.428(2) yes
C7 C7' 1.189(2) yes
C8 C9 1.382(2) yes
C8 C13 1.373(2) yes
C9 C10 1.376(3) yes
C10 C11 1.378(3) yes
C11 C12 1.373(3) yes
C11 C14 1.506(3) yes
C12 C13 1.393(3) yes
N H1N 0.75(2) no
C2 H2 0.86(2) no
C3 H3 0.95(2) no
C4 H4 0.96(2) no
C5 H5 0.86(3) no
C9 H9 1.04(2) no
C10 H10 0.95(2) no
C12 H12 0.97(2) no
C13 H13 0.91(2) no
C14 H14a 0.98(3) no
C14 H14b 0.90(2) no
C14 H14c 0.99(3) no
